data_7217059
loop_
_publ_author_name
'Banerjee, Subarna'
'Rajakannu, Palanisamy'
'Butcher, Raymond J.'
'Murugavel, Ramaswamy'

_publ_section_title
;
 Auxiliary ligand-aided tuning of aggregation of transition metal
 benzoates: isolation of four different types of coordination polymers
;
_journal_issue 36
_journal_name_full CrystEngComm
_journal_page_first 8429
_journal_paper_doi 10.1039/C4CE01043D
_journal_volume 16
_journal_year 2014
_chemical_formula_moiety 'C22 H22 Mn N2 O4, C H4 O'
_chemical_formula_sum 'C23 H26 Mn N2 O5'
_chemical_formula_weight 465.40
_chemical_name_systematic
;
 ?
;
_space_group_IT_number 14
_symmetry_cell_setting monoclinic
_symmetry_space_group_name_Hall '-P 2ybc'
_symmetry_space_group_name_H-M 'P 1 21/c 1'
_atom_sites_solution_hydrogens geom
_atom_sites_solution_primary direct
_atom_sites_solution_secondary difmap
_audit_creation_method SHELXL-97
_cell_angle_alpha 90.00
_cell_angle_beta 99.835(11)
_cell_angle_gamma 90.00
_cell_formula_units_Z 4
_cell_length_a 13.211(8)
_cell_length_b 11.690(7)
_cell_length_c 14.445(9)
_cell_measurement_reflns_used 3180
_cell_measurement_temperature 150(2)
_cell_measurement_theta_max 25.3
_cell_measurement_theta_min 3.0
_cell_volume 2198(2)
_computing_cell_refinement 'CrystalClear-SM Expert 2.0 r4'
_computing_data_collection 'CrystalClear-SM Expert 2.0 r4 (Rigaku, 2009)'
_computing_data_reduction 'CrystalClear-SM Expert 2.0 r4'
_computing_molecular_graphics 'CrystalStructure 4.0 (Rigaku, 2010)'
_computing_publication_material 'CrystalStructure 4.0'
_computing_structure_refinement 'SHELXL97 (Sheldrick, 2008)'
_computing_structure_solution 'SHELXS86 (Sheldrick, 1985)'
_diffrn_ambient_temperature 150(2)
_diffrn_detector CCD
_diffrn_detector_area_resol_mean 28.5714
_diffrn_measured_fraction_theta_full 0.998
_diffrn_measured_fraction_theta_max 0.998
_diffrn_measurement_device
;
AFC12 (Right): Kappa 3 circle
;
_diffrn_measurement_device_type
;
Rigaku Saturn724+ (2x2 bin mode)
;
_diffrn_measurement_method 'profile data from \w-scans'
_diffrn_radiation_monochromator graphite
_diffrn_radiation_source 'fine-focus sealed tube'
_diffrn_radiation_type MoK\a
_diffrn_radiation_wavelength 0.71075
_diffrn_reflns_av_R_equivalents 0.0639
_diffrn_reflns_av_sigmaI/netI 0.0592
_diffrn_reflns_limit_h_max 15
_diffrn_reflns_limit_h_min -14
_diffrn_reflns_limit_k_max 13
_diffrn_reflns_limit_k_min -13
_diffrn_reflns_limit_l_max 13
_diffrn_reflns_limit_l_min -17
_diffrn_reflns_number 16280
_diffrn_reflns_theta_full 24.99
_diffrn_reflns_theta_max 24.99
_diffrn_reflns_theta_min 3.02
_exptl_absorpt_coefficient_mu 0.637
_exptl_absorpt_correction_T_max 0.9874
_exptl_absorpt_correction_T_min 0.8220
_exptl_absorpt_correction_type multi-scan
_exptl_absorpt_process_details 'NUMABS (Rigaku, 1999)'
_exptl_crystal_colour Yellow
_exptl_crystal_density_diffrn 1.406
_exptl_crystal_density_method 'not measured'
_exptl_crystal_description Block
_exptl_crystal_F_000 972
_exptl_crystal_size_max 0.32
_exptl_crystal_size_mid 0.06
_exptl_crystal_size_min 0.02
_refine_diff_density_max 0.502
_refine_diff_density_min -0.411
_refine_diff_density_rms 0.077
_refine_ls_extinction_method none
_refine_ls_goodness_of_fit_ref 1.194
_refine_ls_hydrogen_treatment mixed
_refine_ls_matrix_type full
_refine_ls_number_parameters 334
_refine_ls_number_reflns 3854
_refine_ls_number_restraints 2
_refine_ls_restrained_S_all 1.196
_refine_ls_R_factor_all 0.0954
_refine_ls_R_factor_gt 0.0814
_refine_ls_shift/su_max 0.001
_refine_ls_shift/su_mean 0.000
_refine_ls_structure_factor_coef Fsqd
_refine_ls_weighting_details 'calc w=1/[\s^2^(Fo^2^)+(0.0398P)^2^+6.5272P] where P=(Fo^2^+2Fc^2^)/3'
_refine_ls_weighting_scheme calc
_refine_ls_wR_factor_gt 0.1557
_refine_ls_wR_factor_ref 0.1625
_reflns_number_gt 3391
_reflns_number_total 3854
_reflns_threshold_expression >2sigma(I)
_cod_data_source_file c4ce01043d2.cif
_cod_data_source_block RK1-163
_cod_depositor_comments
;
The following automatic conversions were performed:

'_symmetry_cell_setting' value 'Monoclinic' changed to 'monoclinic'
according to
/usr/data/users/saulius/crontab/automatic-downloads/rss-feeds/RSC/lib/dictionaries/cif_core.dic
dictionary named 'cif_core.dic' version 2.4.2 from
2011-04-26.

'_exptl_absorpt_correction_type' value 'Multi-scan'
changed to 'multi-scan' according to
/usr/data/users/saulius/crontab/automatic-downloads/rss-feeds/RSC/lib/dictionaries/cif_core.dic
dictionary named 'cif_core.dic' version 2.4.2 from 2011-04-26.

Automatic conversion script
Id: cif_fix_values 2281 2013-09-26 08:29:07Z andrius 

 Adding full bibliography for 7217053--7217061.cif.
;
_cod_original_sg_symbol_H-M P21/c
_cod_database_code 7217059

loop_
_symmetry_equiv_pos_as_xyz
'x, y, z'
'-x, y+1/2, -z+1/2'
'-x, -y, -z'
'x, -y-1/2, z-1/2'

loop_
_atom_site_label
_atom_site_type_symbol
_atom_site_fract_x
_atom_site_fract_y
_atom_site_fract_z
_atom_site_U_iso_or_equiv
_atom_site_adp_type
_atom_site_occupancy
_atom_site_symmetry_multiplicity
_atom_site_calc_flag
_atom_site_refinement_flags
C1 C 0.4671(4) 0.7829(5) 0.6198(4) 0.0280(12) Uani 1 1 d .
C2 C 0.4698(4) 0.6644(4) 0.6200(4) 0.0255(12) Uani 1 1 d .
C3 C 0.3900(3) 0.6046(4) 0.5667(3) 0.0169(10) Uani 1 1 d .
C4 C 0.3107(4) 0.6681(4) 0.5168(4) 0.0252(12) Uani 1 1 d .
C5 C 0.3135(4) 0.7856(5) 0.5207(4) 0.0294(13) Uani 1 1 d .
C6 C 0.3888(4) 0.4763(4) 0.5661(3) 0.0192(10) Uani 1 1 d .
C7 C 0.4643(4) 0.4146(5) 0.6241(4) 0.0275(12) Uani 1 1 d .
C8 C 0.4620(4) 0.2975(5) 0.6233(4) 0.0268(12) Uani 1 1 d .
C9 C 0.3161(4) 0.2941(5) 0.5143(4) 0.0271(12) Uani 1 1 d .
C10 C 0.3143(4) 0.4121(4) 0.5094(4) 0.0260(12) Uani 1 1 d .
C11 C 0.2565(3) 0.0460(4) 0.6902(3) 0.0198(10) Uani 1 1 d .
C12 C 0.1770(3) 0.0523(4) 0.7528(3) 0.0215(11) Uani 1 1 d .
C13 C 0.1282(4) -0.0469(5) 0.7753(3) 0.0290(12) Uani 1 1 d .
C14 C 0.1603(5) -0.1618(5) 0.7421(5) 0.0519(18) Uani 1 1 d .
H14A H 0.1183 -0.2220 0.7638 0.078 Uiso 1 1 calc R
H14B H 0.2328 -0.1754 0.7678 0.078 Uiso 1 1 calc R
H14C H 0.1505 -0.1624 0.6734 0.078 Uiso 1 1 calc R
C15 C 0.0498(4) -0.0367(6) 0.8276(4) 0.0343(13) Uani 1 1 d .
C16 C 0.0191(4) 0.0673(5) 0.8585(3) 0.0317(13) Uani 1 1 d .
C17 C -0.0686(5) 0.0768(7) 0.9121(4) 0.0412(16) Uani 1 1 d .
C18 C 0.0711(4) 0.1640(5) 0.8375(4) 0.0322(13) Uani 1 1 d .
C19 C 0.1493(4) 0.1592(5) 0.7840(3) 0.0254(12) Uani 1 1 d .
C20 C 0.2015(4) 0.2664(5) 0.7596(4) 0.0399(15) Uani 1 1 d .
H20A H 0.2539 0.2469 0.7218 0.060 Uiso 1 1 calc R
H20B H 0.2340 0.3047 0.8174 0.060 Uiso 1 1 calc R
H20C H 0.1506 0.3176 0.7237 0.060 Uiso 1 1 calc R
C21 C 0.6352(4) 0.0195(4) 0.6346(3) 0.0218(11) Uani 1 1 d .
C22 C 0.7159(4) 0.0542(5) 0.7158(4) 0.0319(13) Uani 1 1 d .
H22A H 0.6840 0.0979 0.7611 0.048 Uiso 1 1 calc R
H22B H 0.7676 0.1015 0.6930 0.048 Uiso 1 1 calc R
H22C H 0.7487 -0.0144 0.7465 0.048 Uiso 1 1 calc R
C23 C -0.0371(6) 0.1239(11) 0.5676(7) 0.115(4) Uani 1 1 d D
H23A H -0.0247 0.0421 0.5791 0.172 Uiso 1 1 calc R
H23B H -0.0981 0.1341 0.5191 0.172 Uiso 1 1 calc R
H23C H -0.0482 0.1612 0.6258 0.172 Uiso 1 1 calc R
Mn1 Mn 0.38920(5) 0.04030(6) 0.57641(5) 0.0174(2) Uani 1 1 d .
N1 N 0.3900(3) 0.8433(3) 0.5718(3) 0.0233(9) Uani 1 1 d .
N2 N 0.3898(3) 0.2348(3) 0.5697(3) 0.0195(9) Uani 1 1 d .
O1 O 0.3378(3) 0.0375(3) 0.4303(2) 0.0279(8) Uani 1 1 d .
O2 O 0.5447(2) 0.0502(3) 0.6377(3) 0.0314(9) Uani 1 1 d .
O3 O 0.2275(2) 0.0467(3) 0.6024(2) 0.0281(8) Uani 1 1 d .
O4 O 0.3504(2) 0.0394(3) 0.7256(2) 0.0286(8) Uani 1 1 d .
O5 O 0.0465(5) 0.1721(6) 0.5378(5) 0.107(2) Uani 1 1 d D
H5A H 0.0813 0.1207 0.5176 0.161 Uiso 1 1 calc RD
H1 H 0.526(4) 0.822(4) 0.656(3) 0.024(13) Uiso 1 1 d .
H2 H 0.534(4) 0.628(5) 0.660(4) 0.048(17) Uiso 1 1 d .
H4 H 0.256(4) 0.637(5) 0.475(4) 0.034(15) Uiso 1 1 d .
H5 H 0.259(4) 0.830(5) 0.488(4) 0.033(15) Uiso 1 1 d .
H7 H 0.515(4) 0.450(5) 0.659(4) 0.030(15) Uiso 1 1 d .
H8 H 0.511(4) 0.254(5) 0.661(3) 0.028(14) Uiso 1 1 d .
H9 H 0.265(4) 0.250(5) 0.472(4) 0.043(17) Uiso 1 1 d .
H10 H 0.260(4) 0.454(4) 0.466(3) 0.025(13) Uiso 1 1 d .
H15 H 0.023(4) -0.104(5) 0.845(3) 0.026(14) Uiso 1 1 d .
H17A H -0.091(3) 0.000(4) 0.926(3) 0.014(12) Uiso 1 1 d .
H17B H -0.044(5) 0.132(6) 0.975(5) 0.07(2) Uiso 1 1 d .
H17C H -0.126(5) 0.112(6) 0.880(5) 0.06(2) Uiso 1 1 d .
H18 H 0.053(4) 0.238(5) 0.859(4) 0.036(16) Uiso 1 1 d .

loop_
_atom_site_aniso_label
_atom_site_aniso_U_11
_atom_site_aniso_U_22
_atom_site_aniso_U_33
_atom_site_aniso_U_23
_atom_site_aniso_U_13
_atom_site_aniso_U_12
C1 0.032(3) 0.018(3) 0.030(3) 0.004(2) -0.008(2) -0.005(2)
C2 0.028(3) 0.015(3) 0.031(3) 0.003(2) -0.002(2) -0.005(2)
C3 0.024(2) 0.010(3) 0.018(2) 0.000(2) 0.0069(19) 0.002(2)
C4 0.020(3) 0.017(3) 0.035(3) 0.000(2) -0.007(2) -0.005(2)
C5 0.019(3) 0.020(3) 0.045(3) 0.006(3) -0.006(2) 0.005(2)
C6 0.023(2) 0.015(3) 0.020(2) -0.002(2) 0.0053(19) 0.002(2)
C7 0.030(3) 0.017(3) 0.031(3) -0.003(2) -0.009(2) -0.006(2)
C8 0.030(3) 0.019(3) 0.028(3) 0.003(2) -0.007(2) 0.006(2)
C9 0.032(3) 0.014(3) 0.033(3) 0.001(2) -0.001(2) -0.002(2)
C10 0.030(3) 0.016(3) 0.030(3) 0.004(2) -0.003(2) 0.001(2)
C11 0.023(3) 0.012(3) 0.024(2) -0.001(2) 0.003(2) -0.004(2)
C12 0.018(2) 0.028(3) 0.017(2) -0.004(2) -0.0002(18) 0.002(2)
C13 0.030(3) 0.030(3) 0.027(3) 0.001(2) 0.006(2) -0.001(2)
C14 0.059(4) 0.026(4) 0.078(5) -0.007(3) 0.035(4) -0.007(3)
C15 0.033(3) 0.040(4) 0.031(3) 0.006(3) 0.010(2) -0.009(3)
C16 0.025(3) 0.048(4) 0.022(3) 0.006(2) 0.003(2) 0.004(3)
C17 0.026(3) 0.065(5) 0.035(3) 0.013(3) 0.011(3) 0.004(3)
C18 0.033(3) 0.032(4) 0.032(3) -0.006(3) 0.007(2) 0.010(3)
C19 0.021(3) 0.028(3) 0.026(3) 0.000(2) 0.001(2) 0.004(2)
C20 0.039(3) 0.026(3) 0.058(4) -0.006(3) 0.018(3) 0.002(3)
C21 0.026(3) 0.011(3) 0.027(3) 0.007(2) 0.001(2) -0.003(2)
C22 0.031(3) 0.026(3) 0.035(3) -0.011(2) -0.003(2) -0.003(2)
C23 0.038(5) 0.208(13) 0.096(7) -0.019(8) 0.002(5) 0.003(6)
Mn1 0.0195(4) 0.0109(4) 0.0221(4) -0.0007(3) 0.0045(3) 0.0001(3)
N1 0.027(2) 0.011(2) 0.032(2) -0.0016(19) 0.0049(18) -0.0022(19)
N2 0.026(2) 0.015(2) 0.018(2) -0.0025(17) 0.0050(16) -0.0002(18)
O1 0.042(2) 0.0178(19) 0.0230(18) -0.0032(16) 0.0017(15) 0.0065(17)
O2 0.0195(18) 0.024(2) 0.049(2) -0.0038(18) 0.0016(16) -0.0013(16)
O3 0.0234(18) 0.037(2) 0.0236(18) -0.0030(17) 0.0032(14) -0.0003(17)
O4 0.0196(18) 0.039(2) 0.0258(18) 0.0014(17) -0.0001(14) 0.0020(17)
O5 0.083(4) 0.148(7) 0.092(5) 0.053(5) 0.018(4) 0.056(4)

loop_
_atom_type_symbol
_atom_type_description
_atom_type_scat_dispersion_real
_atom_type_scat_dispersion_imag
_atom_type_scat_source
C C 0.0033 0.0016 'International Tables Vol C Tables 4.2.6.8 and 6.1.1.4'
H H 0.0000 0.0000 'International Tables Vol C Tables 4.2.6.8 and 6.1.1.4'
Mn Mn 0.3368 0.7283 'International Tables Vol C Tables 4.2.6.8 and 6.1.1.4'
N N 0.0061 0.0033 'International Tables Vol C Tables 4.2.6.8 and 6.1.1.4'
O O 0.0106 0.0060 'International Tables Vol C Tables 4.2.6.8 and 6.1.1.4'

loop_
_geom_angle_atom_site_label_1
_geom_angle_atom_site_label_2
_geom_angle_atom_site_label_3
_geom_angle
_geom_angle_site_symmetry_1
_geom_angle_site_symmetry_3
N1 C1 C2 123.3(5) . .
N1 C1 H1 120(3) . .
C2 C1 H1 117(3) . .
C3 C2 C1 119.1(5) . .
C3 C2 H2 125(3) . .
C1 C2 H2 115(3) . .
C4 C3 C2 117.2(5) . .
C4 C3 C6 121.8(4) . .
C2 C3 C6 121.0(4) . .
C5 C4 C3 120.2(5) . .
C5 C4 H4 115(3) . .
C3 C4 H4 125(3) . .
N1 C5 C4 122.8(5) . .
N1 C5 H5 116(3) . .
C4 C5 H5 121(3) . .
C10 C6 C7 115.9(5) . .
C10 C6 C3 123.4(4) . .
C7 C6 C3 120.7(4) . .
C8 C7 C6 120.1(5) . .
C8 C7 H7 120(4) . .
C6 C7 H7 120(4) . .
N2 C8 C7 124.4(5) . .
N2 C8 H8 114(3) . .
C7 C8 H8 122(3) . .
N2 C9 C10 123.4(5) . .
N2 C9 H9 117(3) . .
C10 C9 H9 120(3) . .
C9 C10 C6 120.4(5) . .
C9 C10 H10 122(3) . .
C6 C10 H10 118(3) . .
O4 C11 O3 121.2(4) . .
O4 C11 C12 120.0(4) . .
O3 C11 C12 118.8(4) . .
O4 C11 Mn1 62.1(2) . .
O3 C11 Mn1 59.1(2) . .
C12 C11 Mn1 177.5(3) . .
C13 C12 C19 120.8(5) . .
C13 C12 C11 119.9(4) . .
C19 C12 C11 119.2(5) . .
C15 C13 C12 118.3(5) . .
C15 C13 C14 121.7(5) . .
C12 C13 C14 120.0(5) . .
C13 C14 H14A 109.5 . .
C13 C14 H14B 109.5 . .
H14A C14 H14B 109.5 . .
C13 C14 H14C 109.5 . .
H14A C14 H14C 109.5 . .
H14B C14 H14C 109.5 . .
C16 C15 C13 122.7(6) . .
C16 C15 H15 121(3) . .
C13 C15 H15 116(3) . .
C15 C16 C18 117.7(5) . .
C15 C16 C17 121.8(6) . .
C18 C16 C17 120.5(6) . .
C16 C17 H17A 109(3) . .
C16 C17 H17B 108(3) . .
H17A C17 H17B 115(4) . .
C16 C17 H17C 115(4) . .
H17A C17 H17C 105(5) . .
H17B C17 H17C 105(5) . .
C16 C18 C19 122.1(5) . .
C16 C18 H18 120(3) . .
C19 C18 H18 118(3) . .
C18 C19 C12 118.4(5) . .
C18 C19 C20 120.7(5) . .
C12 C19 C20 120.9(5) . .
C19 C20 H20A 109.5 . .
C19 C20 H20B 109.5 . .
H20A C20 H20B 109.5 . .
C19 C20 H20C 109.5 . .
H20A C20 H20C 109.5 . .
H20B C20 H20C 109.5 . .
O1 C21 O2 125.0(4) 3_656 .
O1 C21 C22 118.3(4) 3_656 .
O2 C21 C22 116.7(4) . .
C21 C22 H22A 109.5 . .
C21 C22 H22B 109.5 . .
H22A C22 H22B 109.5 . .
C21 C22 H22C 109.5 . .
H22A C22 H22C 109.5 . .
H22B C22 H22C 109.5 . .
O5 C23 H23A 109.5 . .
O5 C23 H23B 109.5 . .
H23A C23 H23B 109.5 . .
O5 C23 H23C 109.5 . .
H23A C23 H23C 109.5 . .
H23B C23 H23C 109.5 . .
O2 Mn1 O1 123.34(14) . .
O2 Mn1 O3 145.48(14) . .
O1 Mn1 O3 90.84(13) . .
O2 Mn1 N2 87.31(14) . .
O1 Mn1 N2 88.59(14) . .
O3 Mn1 N2 89.07(14) . .
O2 Mn1 O4 87.93(13) . .
O1 Mn1 O4 148.72(13) . .
O3 Mn1 O4 57.96(11) . .
N2 Mn1 O4 92.72(14) . .
O2 Mn1 N1 93.32(14) . 1_545
O1 Mn1 N1 87.60(14) . 1_545
O3 Mn1 N1 92.74(14) . 1_545
N2 Mn1 N1 175.80(14) . 1_545
O4 Mn1 N1 91.45(14) . 1_545
O2 Mn1 C11 116.71(15) . .
O1 Mn1 C11 119.82(15) . .
O3 Mn1 C11 28.99(13) . .
N2 Mn1 C11 90.52(14) . .
O4 Mn1 C11 28.98(12) . .
N1 Mn1 C11 92.90(15) 1_545 .
C5 N1 C1 117.5(4) . .
C5 N1 Mn1 121.1(3) . 1_565
C1 N1 Mn1 121.4(3) . 1_565
C8 N2 C9 115.7(4) . .
C8 N2 Mn1 121.9(3) . .
C9 N2 Mn1 122.3(3) . .
C21 O1 Mn1 132.5(3) 3_656 .
C21 O2 Mn1 147.1(3) . .
C11 O3 Mn1 91.9(3) . .
C11 O4 Mn1 88.9(3) . .
C23 O5 H5A 109.5 . .

loop_
_geom_bond_atom_site_label_1
_geom_bond_atom_site_label_2
_geom_bond_distance
_geom_bond_site_symmetry_2
C1 N1 1.331(6) .
C1 C2 1.386(7) .
C1 H1 0.97(5) .
C2 C3 1.384(7) .
C2 H2 1.03(6) .
C3 C4 1.382(7) .
C3 C6 1.499(6) .
C4 C5 1.375(7) .
C4 H4 0.93(5) .
C5 N1 1.330(6) .
C5 H5 0.95(5) .
C6 C10 1.388(7) .
C6 C7 1.390(7) .
C7 C8 1.369(8) .
C7 H7 0.87(5) .
C8 N2 1.340(6) .
C8 H8 0.92(5) .
C9 N2 1.342(6) .
C9 C10 1.381(7) .
C9 H9 0.98(6) .
C10 H10 1.00(5) .
C11 O4 1.260(5) .
C11 O3 1.261(5) .
C11 C12 1.500(6) .
C11 Mn1 2.600(5) .
C12 C13 1.392(7) .
C12 C19 1.398(7) .
C13 C15 1.387(7) .
C13 C14 1.510(8) .
C14 H14A 0.9800 .
C14 H14B 0.9800 .
C14 H14C 0.9800 .
C15 C16 1.379(8) .
C15 H15 0.92(5) .
C16 C18 1.384(8) .
C16 C17 1.504(7) .
C17 H17A 0.98(5) .
C17 H17B 1.11(7) .
C17 H17C 0.92(7) .
C18 C19 1.392(7) .
C18 H18 0.97(6) .
C19 C20 1.501(7) .
C20 H20A 0.9800 .
C20 H20B 0.9800 .
C20 H20C 0.9800 .
C21 O1 1.252(6) 3_656
C21 O2 1.255(6) .
C21 C22 1.500(7) .
C22 H22A 0.9800 .
C22 H22B 0.9800 .
C22 H22C 0.9800 .
C23 O5 1.372(9) .
C23 H23A 0.9800 .
C23 H23B 0.9800 .
C23 H23C 0.9800 .
Mn1 O2 2.097(4) .
Mn1 O1 2.104(3) .
Mn1 O3 2.232(3) .
Mn1 N2 2.275(4) .
Mn1 O4 2.299(4) .
Mn1 N1 2.305(4) 1_545
N1 Mn1 2.305(4) 1_565
O1 C21 1.252(6) 3_656
O5 H5A 0.8400 .

loop_
_geom_torsion_atom_site_label_1
_geom_torsion_atom_site_label_2
_geom_torsion_atom_site_label_3
_geom_torsion_atom_site_label_4
_geom_torsion
_geom_torsion_site_symmetry_1
_geom_torsion_site_symmetry_4
N1 C1 C2 C3 1.3(8) . .
C1 C2 C3 C4 -0.8(7) . .
C1 C2 C3 C6 -179.0(5) . .
C2 C3 C4 C5 0.5(8) . .
C6 C3 C4 C5 178.6(5) . .
C3 C4 C5 N1 -0.6(9) . .
C4 C3 C6 C10 6.2(7) . .
C2 C3 C6 C10 -175.7(5) . .
C4 C3 C6 C7 -173.5(5) . .
C2 C3 C6 C7 4.5(7) . .
C10 C6 C7 C8 -0.2(8) . .
C3 C6 C7 C8 179.6(5) . .
C6 C7 C8 N2 -0.5(9) . .
N2 C9 C10 C6 -2.6(8) . .
C7 C6 C10 C9 1.7(7) . .
C3 C6 C10 C9 -178.1(5) . .
O4 C11 C12 C13 -95.2(6) . .
O3 C11 C12 C13 84.5(6) . .
Mn1 C11 C12 C13 117(8) . .
O4 C11 C12 C19 88.0(6) . .
O3 C11 C12 C19 -92.4(6) . .
Mn1 C11 C12 C19 -60(8) . .
C19 C12 C13 C15 1.5(7) . .
C11 C12 C13 C15 -175.3(4) . .
C19 C12 C13 C14 -179.1(5) . .
C11 C12 C13 C14 4.1(7) . .
C12 C13 C15 C16 -0.6(8) . .
C14 C13 C15 C16 -179.9(5) . .
C13 C15 C16 C18 -1.4(8) . .
C13 C15 C16 C17 177.8(5) . .
C15 C16 C18 C19 2.5(8) . .
C17 C16 C18 C19 -176.7(5) . .
C16 C18 C19 C12 -1.6(8) . .
C16 C18 C19 C20 177.7(5) . .
C13 C12 C19 C18 -0.5(7) . .
C11 C12 C19 C18 176.3(4) . .
C13 C12 C19 C20 -179.8(5) . .
C11 C12 C19 C20 -3.0(7) . .
O4 C11 Mn1 O2 -7.4(3) . .
O3 C11 Mn1 O2 174.4(3) . .
C12 C11 Mn1 O2 142(8) . .
O4 C11 Mn1 O1 176.6(3) . .
O3 C11 Mn1 O1 -1.5(3) . .
C12 C11 Mn1 O1 -34(8) . .
O4 C11 Mn1 O3 178.2(5) . .
C12 C11 Mn1 O3 -33(8) . .
O4 C11 Mn1 N2 -94.7(3) . .
O3 C11 Mn1 N2 87.1(3) . .
C12 C11 Mn1 N2 54(8) . .
O3 C11 Mn1 O4 -178.2(5) . .
C12 C11 Mn1 O4 149(8) . .
O4 C11 Mn1 N1 87.8(3) . 1_545
O3 C11 Mn1 N1 -90.4(3) . 1_545
C12 C11 Mn1 N1 -123(8) . 1_545
C4 C5 N1 C1 0.9(8) . .
C4 C5 N1 Mn1 -179.4(4) . 1_565
C2 C1 N1 C5 -1.3(8) . .
C2 C1 N1 Mn1 179.0(4) . 1_565
C7 C8 N2 C9 -0.2(8) . .
C7 C8 N2 Mn1 -178.0(4) . .
C10 C9 N2 C8 1.8(7) . .
C10 C9 N2 Mn1 179.5(4) . .
O2 Mn1 N2 C8 -19.5(4) . .
O1 Mn1 N2 C8 -143.0(4) . .
O3 Mn1 N2 C8 126.1(4) . .
O4 Mn1 N2 C8 68.3(4) . .
N1 Mn1 N2 C8 -118.2(19) 1_545 .
C11 Mn1 N2 C8 97.2(4) . .
O2 Mn1 N2 C9 162.8(4) . .
O1 Mn1 N2 C9 39.3(4) . .
O3 Mn1 N2 C9 -51.5(4) . .
O4 Mn1 N2 C9 -109.4(4) . .
N1 Mn1 N2 C9 64(2) 1_545 .
C11 Mn1 N2 C9 -80.5(4) . .
O2 Mn1 O1 C21 48.3(5) . 3_656
O3 Mn1 O1 C21 -136.8(4) . 3_656
N2 Mn1 O1 C21 134.1(4) . 3_656
O4 Mn1 O1 C21 -133.0(4) . 3_656
N1 Mn1 O1 C21 -44.1(4) 1_545 3_656
C11 Mn1 O1 C21 -136.1(4) . 3_656
O1 C21 O2 Mn1 6.3(10) 3_656 .
C22 C21 O2 Mn1 -173.3(4) . .
O1 Mn1 O2 C21 -38.6(7) . .
O3 Mn1 O2 C21 150.4(6) . .
N2 Mn1 O2 C21 -125.2(6) . .
O4 Mn1 O2 C21 142.0(6) . .
N1 Mn1 O2 C21 50.7(6) 1_545 .
C11 Mn1 O2 C21 145.6(6) . .
O4 C11 O3 Mn1 -1.9(5) . .
C12 C11 O3 Mn1 178.5(4) . .
O2 Mn1 O3 C11 -8.9(4) . .
O1 Mn1 O3 C11 178.7(3) . .
N2 Mn1 O3 C11 -92.8(3) . .
O4 Mn1 O3 C11 1.0(3) . .
N1 Mn1 O3 C11 91.0(3) 1_545 .
O3 C11 O4 Mn1 1.8(5) . .
C12 C11 O4 Mn1 -178.5(4) . .
O2 Mn1 O4 C11 173.4(3) . .
O1 Mn1 O4 C11 -5.6(4) . .
O3 Mn1 O4 C11 -1.0(3) . .
N2 Mn1 O4 C11 86.2(3) . .
N1 Mn1 O4 C11 -93.4(3) 1_545 .
